data_4508706
loop_
_publ_author_name
'Niu, Weijun'
'Smith, Mark D.'
'Lavigne, John J.'

_publ_section_title
;
 Substituent Effects on the Structure and Supramolecular Assembly of
 Bis(dioxaborole)s Derived from 1,2,4,5-Tetrahydroxybenzene
;
_journal_issue 6
_journal_name_full 'Crystal Growth &amp; Design'
_journal_page_first 1274
_journal_paper_doi 10.1021/cg0601148
_journal_volume 6
_journal_year 2006
_chemical_formula_moiety 'C18 H12 B2 O4'
_chemical_formula_sum 'C18 H12 B2 O4'
_chemical_formula_weight 313.90
_chemical_name_systematic
; 
 ? 
;
_space_group_IT_number 15
_symmetry_cell_setting monoclinic
_symmetry_space_group_name_Hall '-C 2yc'
_symmetry_space_group_name_H-M 'C 1 2/c 1'
_atom_sites_solution_hydrogens geom
_atom_sites_solution_primary direct
_atom_sites_solution_secondary difmap
_audit_creation_method SHELXL-97
_cell_angle_alpha 90.00
_cell_angle_beta 95.928(2)
_cell_angle_gamma 90.00
_cell_formula_units_Z 4
_cell_length_a 11.2128(9)
_cell_length_b 5.9293(5)
_cell_length_c 22.0413(19)
_cell_measurement_reflns_used 3018
_cell_measurement_temperature 150(1)
_cell_measurement_theta_max 26.387
_cell_measurement_theta_min 3.654
_cell_volume 1457.6(2)
_computing_cell_refinement 'SAINT+ NT V6.22 (Bruker, 2001)'
_computing_data_collection 'SMART NT V5.625 (Bruker, 1998)'
_computing_data_reduction 'SAINT+ NT V6.22'
_computing_molecular_graphics 'SHELXTL V6.1 (Sheldrick, 2000)'
_computing_publication_material 'SHELXTL V6.1'
_computing_structure_refinement 'SHELXL-97 (Sheldrick, 1997)'
_computing_structure_solution 'SHELXS-97 (Sheldrick, 1990)'
_diffrn_ambient_temperature 150(1)
_diffrn_measured_fraction_theta_full 1.000
_diffrn_measured_fraction_theta_max 1.000
_diffrn_measurement_device_type 'Bruker SMART APEX CCD diffractometer'
_diffrn_measurement_method 'omega scans'
_diffrn_radiation_monochromator graphite
_diffrn_radiation_source 'fine-focus sealed tube'
_diffrn_radiation_type MoK\a
_diffrn_radiation_wavelength 0.71073
_diffrn_reflns_av_R_equivalents 0.0475
_diffrn_reflns_av_sigmaI/netI 0.0405
_diffrn_reflns_limit_h_max 14
_diffrn_reflns_limit_h_min -13
_diffrn_reflns_limit_k_max 7
_diffrn_reflns_limit_k_min -7
_diffrn_reflns_limit_l_max 27
_diffrn_reflns_limit_l_min -27
_diffrn_reflns_number 5734
_diffrn_reflns_theta_full 26.40
_diffrn_reflns_theta_max 26.40
_diffrn_reflns_theta_min 1.86
_diffrn_standards_decay_% none
_exptl_absorpt_coefficient_mu 0.098
_exptl_absorpt_correction_type none
_exptl_crystal_colour colorless
_exptl_crystal_density_diffrn 1.430
_exptl_crystal_density_method 'not measured'
_exptl_crystal_description block
_exptl_crystal_F_000 648
_exptl_crystal_size_max 0.22
_exptl_crystal_size_mid 0.10
_exptl_crystal_size_min 0.08
_refine_diff_density_max 0.174
_refine_diff_density_min -0.221
_refine_diff_density_rms 0.044
_refine_ls_extinction_method none
_refine_ls_goodness_of_fit_ref 1.107
_refine_ls_hydrogen_treatment refU
_refine_ls_matrix_type full
_refine_ls_number_parameters 115
_refine_ls_number_reflns 1490
_refine_ls_number_restraints 0
_refine_ls_restrained_S_all 1.107
_refine_ls_R_factor_all 0.0512
_refine_ls_R_factor_gt 0.0414
_refine_ls_shift/su_max 0.000
_refine_ls_shift/su_mean 0.000
_refine_ls_structure_factor_coef Fsqd
_refine_ls_weighting_details 'calc w=1/[\s^2^(Fo^2^)+(0.0357P)^2^+0.8329P] where P=(Fo^2^+2Fc^2^)/3'
_refine_ls_weighting_scheme calc
_refine_ls_wR_factor_gt 0.0956
_refine_ls_wR_factor_ref 0.0986
_reflns_number_gt 1207
_reflns_number_total 1490
_reflns_threshold_expression >2sigma(I)
_cod_data_source_file cg0601148sup1.cif
_cod_data_source_block 1
_cod_depositor_comments
;
The following automatic conversions were performed:

'_symmetry_cell_setting' value 'Monoclinic' changed to 'monoclinic'
according to /home/saulius/struct/CIF-dictionaries/cif_core.dic
dictionary named 'cif_core.dic' version 2.4.2 from 2011-04-26.

Automatic conversion script
Id: cif_fix_values 1891 2012-01-12 08:04:46Z andrius 
;
_cod_original_sg_symbol_H-M 'C 2/c'
_cod_database_code 4508706

loop_
_symmetry_equiv_pos_as_xyz
'x, y, z'
'-x, y, -z+1/2'
'x+1/2, y+1/2, z'
'-x+1/2, y+1/2, -z+1/2'
'-x, -y, -z'
'x, -y, z-1/2'
'-x+1/2, -y+1/2, -z'
'x+1/2, -y+1/2, z-1/2'

loop_
_atom_site_label
_atom_site_type_symbol
_atom_site_fract_x
_atom_site_fract_y
_atom_site_fract_z
_atom_site_U_iso_or_equiv
_atom_site_adp_type
_atom_site_occupancy
_atom_site_symmetry_multiplicity
_atom_site_calc_flag
_atom_site_refinement_flags
B1 B 0.24562(17) 0.1952(3) 0.58540(8) 0.0246(4) Uani 1 1 d .
O1 O 0.34864(10) 0.10623(18) 0.56456(5) 0.0261(3) Uani 1 1 d .
O2 O 0.14493(10) 0.07151(18) 0.56394(5) 0.0256(3) Uani 1 1 d .
C1 C 0.37943(14) -0.2291(3) 0.50039(7) 0.0252(4) Uani 1 1 d .
H1 H 0.4639 -0.2156 0.5007 0.029(5) Uiso 1 1 calc R
C2 C 0.30998(14) -0.0808(3) 0.52996(7) 0.0228(4) Uani 1 1 d .
C3 C 0.18701(14) -0.1014(3) 0.52961(7) 0.0232(4) Uani 1 1 d .
C4 C 0.23959(15) 0.4037(3) 0.62642(7) 0.0253(4) Uani 1 1 d .
C5 C 0.33963(15) 0.5351(3) 0.64539(7) 0.0286(4) Uani 1 1 d .
H5 H 0.4156 0.4953 0.6331 0.039(5) Uiso 1 1 calc R
C6 C 0.32965(17) 0.7233(3) 0.68198(7) 0.0329(4) Uani 1 1 d .
H6 H 0.3987 0.8106 0.6948 0.034(5) Uiso 1 1 calc R
C7 C 0.21955(17) 0.7837(3) 0.69976(8) 0.0343(4) Uani 1 1 d .
H7 H 0.2129 0.9127 0.7248 0.043(5) Uiso 1 1 calc R
C8 C 0.11924(17) 0.6570(3) 0.68128(8) 0.0337(4) Uani 1 1 d .
H8 H 0.0434 0.6986 0.6935 0.040(5) Uiso 1 1 calc R
C9 C 0.12936(15) 0.4690(3) 0.64490(7) 0.0293(4) Uani 1 1 d .
H9 H 0.0598 0.3826 0.6323 0.034(5) Uiso 1 1 calc R

loop_
_atom_site_aniso_label
_atom_site_aniso_U_11
_atom_site_aniso_U_22
_atom_site_aniso_U_33
_atom_site_aniso_U_23
_atom_site_aniso_U_13
_atom_site_aniso_U_12
B1 0.0257(10) 0.0260(10) 0.0221(9) 0.0063(8) 0.0020(7) 0.0008(8)
O1 0.0249(7) 0.0252(7) 0.0285(6) -0.0028(5) 0.0040(5) -0.0008(5)
O2 0.0247(7) 0.0257(6) 0.0269(6) -0.0028(5) 0.0047(5) 0.0029(5)
C1 0.0195(9) 0.0295(9) 0.0269(8) 0.0023(7) 0.0035(6) 0.0003(7)
C2 0.0238(9) 0.0228(8) 0.0219(8) 0.0021(6) 0.0024(6) -0.0018(7)
C3 0.0248(9) 0.0234(8) 0.0218(8) 0.0029(7) 0.0042(6) 0.0044(7)
C4 0.0296(10) 0.0243(9) 0.0222(8) 0.0044(7) 0.0035(6) 0.0023(7)
C5 0.0303(10) 0.0309(10) 0.0255(8) 0.0036(7) 0.0067(7) 0.0007(7)
C6 0.0412(11) 0.0299(10) 0.0279(9) 0.0006(7) 0.0053(8) -0.0089(8)
C7 0.0524(12) 0.0243(9) 0.0268(9) -0.0015(7) 0.0076(8) 0.0015(8)
C8 0.0359(11) 0.0344(10) 0.0318(10) 0.0010(8) 0.0083(8) 0.0068(8)
C9 0.0275(10) 0.0316(10) 0.0289(9) 0.0009(7) 0.0036(7) 0.0015(8)

loop_
_atom_type_symbol
_atom_type_description
_atom_type_scat_dispersion_real
_atom_type_scat_dispersion_imag
_atom_type_scat_source
C C 0.0033 0.0016 'International Tables Vol C Tables 4.2.6.8 and 6.1.1.4'
H H 0.0000 0.0000 'International Tables Vol C Tables 4.2.6.8 and 6.1.1.4'
B B 0.0013 0.0007 'International Tables Vol C Tables 4.2.6.8 and 6.1.1.4'
O O 0.0106 0.0060 'International Tables Vol C Tables 4.2.6.8 and 6.1.1.4'

loop_
_geom_angle_atom_site_label_1
_geom_angle_atom_site_label_2
_geom_angle_atom_site_label_3
_geom_angle
_geom_angle_site_symmetry_1
O2 B1 O1 111.20(15) .
O2 B1 C4 122.80(15) .
O1 B1 C4 126.00(16) .
C2 O1 B1 105.14(13) .
C3 O2 B1 105.43(12) .
C3 C1 C2 112.78(15) 7_546
C3 C1 H1 123.6 7_546
C2 C1 H1 123.6 .
C1 C2 C3 123.46(15) .
C1 C2 O1 127.41(14) .
C3 C2 O1 109.13(13) .
C1 C3 C2 123.76(14) 7_546
C1 C3 O2 127.14(14) 7_546
C2 C3 O2 109.10(14) .
C5 C4 C9 117.85(16) .
C5 C4 B1 122.88(15) .
C9 C4 B1 119.26(16) .
C6 C5 C4 120.86(16) .
C6 C5 H5 119.6 .
C4 C5 H5 119.6 .
C7 C6 C5 120.11(17) .
C7 C6 H6 119.9 .
C5 C6 H6 119.9 .
C8 C7 C6 120.06(17) .
C8 C7 H7 120.0 .
C6 C7 H7 120.0 .
C7 C8 C9 119.78(16) .
C7 C8 H8 120.1 .
C9 C8 H8 120.1 .
C8 C9 C4 121.35(17) .
C8 C9 H9 119.3 .
C4 C9 H9 119.3 .

loop_
_geom_bond_atom_site_label_1
_geom_bond_atom_site_label_2
_geom_bond_distance
_geom_bond_site_symmetry_2
B1 O2 1.388(2) .
B1 O1 1.390(2) .
B1 C4 1.538(2) .
O1 C2 1.3897(18) .
O2 C3 1.3856(18) .
C1 C3 1.379(2) 7_546
C1 C2 1.382(2) .
C1 H1 0.9500 .
C2 C3 1.383(2) .
C3 C1 1.379(2) 7_546
C4 C5 1.394(2) .
C4 C9 1.395(2) .
C5 C6 1.388(2) .
C5 H5 0.9500 .
C6 C7 1.381(3) .
C6 H6 0.9500 .
C7 C8 1.379(3) .
C7 H7 0.9500 .
C8 C9 1.385(2) .
C8 H8 0.9500 .
C9 H9 0.9500 .

loop_
_geom_torsion_atom_site_label_1
_geom_torsion_atom_site_label_2
_geom_torsion_atom_site_label_3
_geom_torsion_atom_site_label_4
_geom_torsion
_geom_torsion_site_symmetry_1
_geom_torsion_site_symmetry_4
O2 B1 O1 C2 -1.03(17) . .
C4 B1 O1 C2 179.46(15) . .
O1 B1 O2 C3 0.99(17) . .
C4 B1 O2 C3 -179.48(14) . .
C3 C1 C2 C3 0.2(2) 7_546 .
C3 C1 C2 O1 179.44(14) 7_546 .
B1 O1 C2 C1 -178.63(16) . .
B1 O1 C2 C3 0.66(16) . .
C1 C2 C3 C1 -0.3(3) . 7_546
O1 C2 C3 C1 -179.59(14) . 7_546
C1 C2 C3 O2 179.25(14) . .
O1 C2 C3 O2 -0.07(17) . .
B1 O2 C3 C1 178.95(16) . 7_546
B1 O2 C3 C2 -0.55(16) . .
O2 B1 C4 C5 -176.53(15) . .
O1 B1 C4 C5 2.9(3) . .
O2 B1 C4 C9 2.2(2) . .
O1 B1 C4 C9 -178.31(15) . .
C9 C4 C5 C6 0.6(2) . .
B1 C4 C5 C6 179.39(15) . .
C4 C5 C6 C7 -0.4(2) . .
C5 C6 C7 C8 0.1(3) . .
C6 C7 C8 C9 0.1(3) . .
C7 C8 C9 C4 0.1(3) . .
C5 C4 C9 C8 -0.5(2) . .
B1 C4 C9 C8 -179.28(15) . .
